data_2102527
loop_
_publ_author_name
'Prof. Clemente Dore Augusto'
'Prof. Marzotto Armando'

_publ_section_title
;
 30 Space-group corrections: two examples of false polymorphism and one
 of incorrect interpretation of the fine details of an IR spectrum
;
_journal_issue 3
_journal_name_full 'Acta Crystallographica Section B'
_journal_page_first 287
_journal_page_last 292
_journal_paper_doi 10.1107/S0108768104006391
_journal_volume 60
_journal_year 2004
_chemical_formula_moiety 'C12 N6 O12 Re3'
_chemical_formula_sum 'C12 N6 O12 Re3'
_chemical_formula_weight 978.81
_chemical_name_systematic
;
tris((mu!2$-Cyan)-tetracarbonyl-rhenium)
;
_space_group_IT_number 62
_symmetry_cell_setting orthorhombic
_symmetry_space_group_name_Hall '-P 2ac 2n'
_symmetry_space_group_name_H-M 'P n m a'
_atom_sites_solution_hydrogens ' ?               '
_atom_sites_solution_primary ' ?               '
_atom_sites_solution_secondary ' ?               '
_cell_angle_alpha 90
_cell_angle_beta 90
_cell_angle_gamma 90
_cell_formula_units_Z 4
_cell_length_a 20.639(3)
_cell_length_b 16.657(3)
_cell_length_c 6.705(3)
_cell_measurement_temperature 0
_cell_volume 2305.1(12)
_computing_publication_material 'PLATON (Spek, 1990)'
_diffrn_radiation_type MoK\\a
_diffrn_radiation_wavelength 0.71073
_diffrn_reflns_reduction_process
;
 ?
;
_exptl_absorpt_coefficient_mu 15.782
_exptl_absorpt_correction_type ' ?               '
_exptl_crystal_colour ' ?               '
_exptl_crystal_density_diffrn 2.820
_exptl_crystal_density_method 'nt Measured'
_exptl_crystal_description ' ?               '
_exptl_crystal_F_000 1740
_refine_ls_abs_structure_Flack nne
_refine_ls_extinction_method ' ?               '
_refine_ls_hydrogen_treatment 'see text         '
_refine_ls_number_restraints 0
_refine_ls_weighting_scheme ?
_cod_data_source_file bs0022.cif
_cod_data_source_block 19
_cod_depositor_comments
;
The following automatic conversions were performed:
'_symmetry_cell_setting' value 'Orthorhombic' changed to 'orthorhombic'
according to '/home/saulius/struct/CIF-dictionaries/cif_core.dic'
dictionary named 'cif_core.dic' version 2.4.1 from 2010-06-29.

Automatic conversion script
Id: cif_fix_enum 1527 2010-12-29 10:47:43Z saulius 

The following automatic conversions were performed:

'_symmetry_cell_setting' value 'Orthorhombic' changed to
'orthorhombic' according to
/home/saulius/struct/CIF-dictionaries/cif_core.dic dictionary named
'cif_core.dic' version 2.4.1 from 2010-06-29.

Automatic conversion script
Id: cif_fix_values 1715 2011-07-08 13:25:40Z adriana 
;
_cod_database_code 2102527

loop_
_symmetry_equiv_pos_as_xyz
x,y,z
1/2-x,-y,1/2+z
1/2+x,1/2-y,1/2-z
-x,1/2+y,-z
-x,-y,-z
1/2+x,y,1/2-z
1/2-x,1/2+y,1/2+z
x,1/2-y,z

loop_
_atom_site_label
_atom_site_fract_x
_atom_site_fract_y
_atom_site_fract_z
_atom_site_U_iso_or_equiv
_atom_site_thermal_displace_type
_atom_site_occupancy
_atom_site_type_symbol
Re1 0.12255 0.09275 0.51490 0.02 Uiso 1 Re
Re2 -0.07920 0.25 0.2172 0.02 Uiso 1 Re
O1 0.1973 0.13705 0.1247 0.02 Uiso 1 O
O2 0.04935 0.0573 0.9156 0.02 Uiso 1 O
O3 0.24705 0.0414 0.72845 0.02 Uiso 1 O
O4 0.09845 -0.07660 0.34295 0.02 Uiso 1 O
O5 -0.00740 0.25 -0.20150 0.02 Uiso 1 O
O6 -0.17165 0.1146 0.0793 0.02 Uiso 1 O
O7 -0.15240 0.25 0.62410 0.02 Uiso 1 O
N1 0.0301 0.1348 0.3735 0.02 Uiso 1 N
N3 0.1347 0.215 0.5818 0.02 Uiso 1 N
N13 -0.00600 0.1711 0.3139 0.02 Uiso 1 N
C1 0.1707 0.12375 0.26575 0.02 Uiso 1 C
C2 0.07370 0.0697 0.75875 0.02 Uiso 1 C
C3 0.20365 0.06195 0.6473 0.02 Uiso 1 C
C4 0.1073 -0.01415 0.4164 0.02 Uiso 1 C
C5 -0.03500 0.25 -0.04670 0.02 Uiso 1 C
C6 -0.13530 0.16535 0.1311 0.02 Uiso 1 C
C7 -0.12430 0.25 0.4866 0.02 Uiso 1 C

loop_
_atom_type_symbol
_atom_type_description
_atom_type_scat_dispersion_real
_atom_type_scat_dispersion_imag
_atom_type_scat_source
Re Re -1.0185 7.2310 'International Tables Vol C Tables 4.2.6.8 and 6.1.1.4'
O O 0.0106 0.0060 'International Tables Vol C Tables 4.2.6.8 and 6.1.1.4'
N N 0.0061 0.0033 'International Tables Vol C Tables 4.2.6.8 and 6.1.1.4'
C C 0.0033 0.0016 'International Tables Vol C Tables 4.2.6.8 and 6.1.1.4'

loop_
_geom_angle_atom_site_label_1
_geom_angle_atom_site_label_2
_geom_angle_atom_site_label_3
_geom_angle_site_symmetry_1
_geom_angle_site_symmetry_3
_geom_angle
_geom_angle_publ_flag
N1 Re1 N3 . . 83.63 y
N1 Re1 C1 . . 89.37 y
N1 Re1 C2 . . 88.63 y
N1 Re1 C3 . . 176.62 y
N1 Re1 C4 . . 90.27 y
N3 Re1 C1 . . 82.5 y
N3 Re1 C2 . . 94.2 y
N3 Re1 C3 . . 93.15 y
N3 Re1 C4 . . 171.75 y
C1 Re1 C2 . . 176.32 y
C1 Re1 C3 . . 91.23 y
C1 Re1 C4 . . 91.91 y
C2 Re1 C3 . . 90.58 y
C2 Re1 C4 . . 91.2 y
C3 Re1 C4 . . 93.03 y
N13 Re2 C5 . . 86.84 y
N13 Re2 C6 . . 93.85 y
N13 Re2 C7 . . 93.15 y
N13 Re2 N13 . 8_555 77.28 y
N13 Re2 C6 . 8_555 170.86 y
C5 Re2 C6 . . 90.52 y
C5 Re2 C7 . . 179.97 y
N13 Re2 C5 8_555 . 86.84 y
C5 Re2 C6 . 8_555 90.52 y
C6 Re2 C7 . . 89.49 y
N13 Re2 C6 8_555 . 170.86 y
C6 Re2 C6 . 8_555 94.92 y
N13 Re2 C7 8_555 . 93.15 y
C6 Re2 C7 8_555 . 89.49 y
N13 Re2 C6 8_555 8_555 93.85 y
Re1 N1 N13 . . 162.55 y
Re1 N3 N3 . 8_555 165.84 y
Re2 N13 N1 . . 174.98 y
Re1 C1 O1 . . 176.52 y
Re1 C2 O2 . . 173.86 y
Re1 C3 O3 . . 175.66 y
Re1 C4 O4 . . 175.06 y
Re2 C5 O5 . . 178.51 y
Re2 C6 O6 . . 177.85 y
Re2 C7 O7 . . 175.09 y

loop_
_geom_bond_atom_site_label_1
_geom_bond_atom_site_label_2
_geom_bond_site_symmetry_2
_geom_bond_distance
_geom_bond_publ_flag
Re1 N1 . 2.2428 y
Re1 N3 . 2.1002 y
Re1 C1 . 2.0112 y
Re1 C2 . 1.9589 y
Re1 C3 . 1.9629 y
Re1 C4 . 1.9251 y
Re2 N13 . 2.1048 y
Re2 C5 . 1.9908(9) y
Re2 C6 . 1.9136 y
Re2 C7 . 2.0321(9) y
O1 C1 . 1.1158 y
O2 C2 . 1.1837 y
O3 C3 . 1.1025 y
O4 C4 . 1.1653 y
O5 C5 . 1.1840(5) y
O6 C6 . 1.1824 y
O7 C7 . 1.0892(5) y
N1 N13 . 1.0394 y
N3 N3 8_555 1.166 y

loop_
_geom_contact_atom_site_label_1
_geom_contact_atom_site_label_2
_geom_contact_distance
_geom_contact_site_symmetry_2
_geom_contact_publ_flag
O2 O2 3.0124 5_557 n
O3 C1 3.2422 2_555 n
O3 C4 3.291 2_555 n
O3 O6 2.9258 6_555 n
O4 O7 3.1034 4_546 n
O4 C7 3.1517 4_546 n
O4 O7 3.1034 5_556 n
O4 C7 3.1517 5_556 n
O5 O7 3.2130(14) 1_554 n
O5 C7 3.1929(14) 1_554 n
O5 O7 3.2130(14) 8_554 n
O5 C7 3.1929(14) 8_554 n
O6 O3 2.9258 6_455 n
O6 C1 3.419 6_455 n
O6 C3 3.1147 6_455 n
O7 O5 3.2130(14) 1_556 n
O7 C5 3.2777(15) 1_556 n
O7 O4 3.1034 4_556 n
O7 O4 3.1034 5_556 n
O7 O5 3.2130(14) 8_556 n
O7 C5 3.2777(15) 8_556 n
C1 O3 3.2422 2_554 n
C1 O6 3.419 6_555 n
C3 O6 3.1147 6_555 n
C4 O3 3.291 2_554 n
C5 O7 3.2777(15) 1_554 n
C5 O7 3.2777(15) 8_554 n
C7 O5 3.1929(14) 1_556 n
C7 O4 3.1517 4_556 n
C7 O4 3.1517 5_556 n
C7 O5 3.1929(14) 8_556 n
